data_2019068
loop_
_publ_author_name
'Vicentes, Daniel E.'
'Rodr\'iguez, Ricaurte'
'Cobo, Justo'
'Glidewell, Christopher'

_publ_section_title
;
 Hydrogen-bonded dimers in 3-amino-4-anilino-1<i>H</i>-isochromen-1-one
 and a hydrogen-bonded sheet in
 3-amino-4-[methyl(phenyl)amino]-1<i>H</i>-isochromen-1-one
;
_journal_coeditor_code YF3035
_journal_issue 7
_journal_name_full 'Acta Crystallographica Section C'
_journal_page_first 770
_journal_page_last 773
_journal_paper_doi 10.1107/S0108270113014777
_journal_volume 69
_journal_year 2013
_chemical_formula_iupac 'C16 H14 N2 O2'
_chemical_formula_moiety 'C16 H14 N2 O2'
_chemical_formula_sum 'C16 H14 N2 O2'
_chemical_formula_weight 266.29
_chemical_name_systematic
;
3-Amino-4-[methyl(phenyl)amino]-1<i>H</i>-isochromen-1-one
;
_space_group_IT_number 14
_symmetry_cell_setting monoclinic
_symmetry_space_group_name_Hall '-P 2ybc'
_symmetry_space_group_name_H-M 'P 1 21/c 1'
_atom_sites_solution_hydrogens geom
_atom_sites_solution_primary direct
_atom_sites_solution_secondary difmap
_cell_angle_alpha 90.00
_cell_angle_beta 95.728(13)
_cell_angle_gamma 90.00
_cell_formula_units_Z 4
_cell_length_a 14.5018(15)
_cell_length_b 7.7796(8)
_cell_length_c 11.608(2)
_cell_measurement_reflns_used 2987
_cell_measurement_temperature 120(2)
_cell_measurement_theta_max 27.51
_cell_measurement_theta_min 2.97
_cell_volume 1303.1(3)
_computing_cell_refinement 'DIRAX/LSQ (Duisenberg <i>et al.</i>, 2000)'
_computing_data_collection 'COLLECT (Nonius, 1998)'
_computing_data_reduction 'EVALCCD (Duisenberg <i>et al.</i>, 2003)'
_computing_molecular_graphics 'PLATON (Spek, 2009)'
_computing_publication_material
;
SHELXL97 (Sheldrick, 2008) and PLATON (Spek, 2009)
;
_computing_structure_refinement 'SHELXL97 (Sheldrick, 2008)'
_computing_structure_solution 'SIR2004 (Burla <i>et al.</i>, 2005)'
_diffrn_ambient_temperature 120(2)
_diffrn_detector_area_resol_mean 9.091
_diffrn_measured_fraction_theta_full 0.999
_diffrn_measured_fraction_theta_max 0.999
_diffrn_measurement_device_type 'Bruker Nonius KappaCCD area-detector'
_diffrn_measurement_method '\f and \w scans'
_diffrn_radiation_monochromator graphite
_diffrn_radiation_source 'Bruker Nonius FR591 rotating anode'
_diffrn_radiation_type 'Mo K\a'
_diffrn_radiation_wavelength 0.71073
_diffrn_reflns_av_R_equivalents 0.0607
_diffrn_reflns_av_sigmaI/netI 0.0411
_diffrn_reflns_limit_h_max 18
_diffrn_reflns_limit_h_min -18
_diffrn_reflns_limit_k_max 10
_diffrn_reflns_limit_k_min -10
_diffrn_reflns_limit_l_max 14
_diffrn_reflns_limit_l_min -15
_diffrn_reflns_number 21810
_diffrn_reflns_theta_full 27.51
_diffrn_reflns_theta_max 27.51
_diffrn_reflns_theta_min 2.97
_diffrn_standards_decay_% 0
_diffrn_standards_interval_count 0
_diffrn_standards_interval_time 0
_diffrn_standards_number 0
_exptl_absorpt_coefficient_mu 0.091
_exptl_absorpt_correction_T_max 0.985
_exptl_absorpt_correction_T_min 0.971
_exptl_absorpt_correction_type multi-scan
_exptl_absorpt_process_details '(SADABS; Sheldrick, 2003)'
_exptl_crystal_colour yellow
_exptl_crystal_density_diffrn 1.357
_exptl_crystal_density_method 'not measured'
_exptl_crystal_description plate
_exptl_crystal_F_000 560
_exptl_crystal_size_max 0.32
_exptl_crystal_size_mid 0.30
_exptl_crystal_size_min 0.17
_refine_diff_density_max 0.215
_refine_diff_density_min -0.294
_refine_ls_extinction_method none
_refine_ls_goodness_of_fit_ref 1.066
_refine_ls_hydrogen_treatment constr
_refine_ls_matrix_type full
_refine_ls_number_parameters 182
_refine_ls_number_reflns 2987
_refine_ls_number_restraints 0
_refine_ls_restrained_S_all 1.066
_refine_ls_R_factor_all 0.0913
_refine_ls_R_factor_gt 0.0497
_refine_ls_shift/su_max 0.001
_refine_ls_shift/su_mean 0.000
_refine_ls_structure_factor_coef Fsqd
_refine_ls_weighting_details 'w = 1/[\s^2^(Fo^2^)+(0.0472P)^2^+0.7064P] where P=(Fo^2^+2Fc^2^)/3'
_refine_ls_weighting_scheme calc
_refine_ls_wR_factor_gt 0.1049
_refine_ls_wR_factor_ref 0.1250
_reflns_number_gt 1958
_reflns_number_total 2987
_reflns_threshold_expression I>2\s(I)
_cod_data_source_file yf3035.cif
_cod_data_source_block II
_cod_original_sg_symbol_H-M 'P 21/c'
_cod_database_code 2019068
_cod_database_fobs_code 2019068

loop_
_symmetry_equiv_pos_as_xyz
'x, y, z'
'-x, y+1/2, -z+1/2'
'-x, -y, -z'
'x, -y-1/2, z-1/2'

loop_
_atom_site_type_symbol
_atom_site_label
_atom_site_fract_x
_atom_site_fract_y
_atom_site_fract_z
_atom_site_U_iso_or_equiv
_atom_site_adp_type
_atom_site_calc_flag
_atom_site_refinement_flags
_atom_site_occupancy
_atom_site_symmetry_multiplicity
C C1 0.45967(12) 0.5724(3) 0.71944(16) 0.0265(4) Uani d . 1 1
O O2 0.44055(8) 0.49766(17) 0.61128(10) 0.0252(3) Uani d . 1 1
C C3 0.35632(12) 0.4253(2) 0.57538(15) 0.0232(4) Uani d . 1 1
C C4 0.28499(12) 0.4302(2) 0.64227(15) 0.0224(4) Uani d . 1 1
C C4a 0.29941(12) 0.5001(2) 0.75664(15) 0.0223(4) Uani d . 1 1
C C5 0.22963(12) 0.5044(2) 0.83301(15) 0.0242(4) Uani d . 1 1
H H5 0.1698 0.4602 0.8084 0.029 Uiso calc R 1 1
C C6 0.24700(13) 0.5716(3) 0.94249(16) 0.0273(4) Uani d . 1 1
H H6 0.1990 0.5739 0.9924 0.033 Uiso calc R 1 1
C C7 0.33457(13) 0.6368(3) 0.98137(17) 0.0305(5) Uani d . 1 1
H H7 0.3460 0.6813 1.0577 0.037 Uiso calc R 1 1
C C8 0.40397(13) 0.6362(3) 0.90892(16) 0.0295(4) Uani d . 1 1
H H8 0.4634 0.6812 0.9348 0.035 Uiso calc R 1 1
C C8a 0.38688(12) 0.5691(2) 0.79676(15) 0.0234(4) Uani d . 1 1
O O11 0.53605(9) 0.6362(2) 0.73776(12) 0.0381(4) Uani d . 1 1
N N31 0.35618(11) 0.3520(2) 0.47081(13) 0.0314(4) Uani d . 1 1
H H31A 0.4020 0.3706 0.4281 0.038 Uiso d R 1 1
H H31B 0.3037 0.3047 0.4423 0.038 Uiso d R 1 1
N N41 0.19777(10) 0.3608(2) 0.59630(12) 0.0241(4) Uani d . 1 1
C C41 0.16719(11) 0.2065(3) 0.64021(14) 0.0235(4) Uani d . 1 1
C C42 0.07511(12) 0.1515(3) 0.61804(16) 0.0288(4) Uani d . 1 1
H H42 0.0310 0.2226 0.5749 0.035 Uiso calc R 1 1
C C43 0.04817(13) -0.0068(3) 0.65898(17) 0.0336(5) Uani d . 1 1
H H43 -0.0144 -0.0427 0.6428 0.040 Uiso calc R 1 1
C C44 0.11008(14) -0.1132(3) 0.72260(17) 0.0330(5) Uani d . 1 1
H H44 0.0908 -0.2213 0.7499 0.040 Uiso calc R 1 1
C C45 0.20166(13) -0.0585(3) 0.74587(16) 0.0293(4) Uani d . 1 1
H H45 0.2450 -0.1295 0.7903 0.035 Uiso calc R 1 1
C C46 0.23007(12) 0.0975(3) 0.70515(15) 0.0254(4) Uani d . 1 1
H H46 0.2929 0.1318 0.7212 0.030 Uiso calc R 1 1
C C47 0.13092(13) 0.4791(3) 0.53655(17) 0.0335(5) Uani d . 1 1
H H47A 0.0996 0.4224 0.4681 0.050 Uiso calc R 1 1
H H47B 0.1633 0.5817 0.5126 0.050 Uiso calc R 1 1
H H47C 0.0850 0.5126 0.5888 0.050 Uiso calc R 1 1

loop_
_atom_site_aniso_label
_atom_site_aniso_U_11
_atom_site_aniso_U_22
_atom_site_aniso_U_33
_atom_site_aniso_U_12
_atom_site_aniso_U_13
_atom_site_aniso_U_23
C1 0.0225(9) 0.0323(11) 0.0246(9) -0.0012(8) 0.0016(7) -0.0005(8)
O2 0.0203(6) 0.0324(8) 0.0233(6) -0.0018(5) 0.0042(5) 0.0000(6)
C3 0.0214(9) 0.0249(10) 0.0232(9) -0.0005(7) 0.0010(7) 0.0031(8)
C4 0.0200(8) 0.0248(10) 0.0223(9) 0.0004(7) 0.0013(7) 0.0013(8)
C4a 0.0214(9) 0.0217(10) 0.0237(9) 0.0009(7) 0.0030(7) 0.0037(8)
C5 0.0215(9) 0.0257(10) 0.0259(9) -0.0010(7) 0.0040(7) 0.0029(8)
C6 0.0290(10) 0.0275(11) 0.0267(10) 0.0000(8) 0.0095(7) 0.0032(8)
C7 0.0380(11) 0.0293(11) 0.0245(9) -0.0048(9) 0.0048(8) -0.0036(9)
C8 0.0289(10) 0.0318(11) 0.0275(10) -0.0070(9) 0.0016(8) -0.0008(9)
C8a 0.0210(9) 0.0250(10) 0.0242(9) -0.0013(7) 0.0024(7) 0.0021(8)
O11 0.0229(7) 0.0567(10) 0.0350(8) -0.0115(7) 0.0053(6) -0.0062(7)
N31 0.0259(8) 0.0455(11) 0.0239(8) -0.0070(8) 0.0079(6) -0.0050(8)
N41 0.0185(7) 0.0291(9) 0.0242(8) -0.0008(6) -0.0003(6) 0.0029(7)
C41 0.0203(9) 0.0321(11) 0.0185(8) 0.0003(8) 0.0042(7) -0.0036(8)
C42 0.0210(9) 0.0365(12) 0.0290(10) 0.0001(8) 0.0037(7) -0.0047(9)
C43 0.0236(10) 0.0413(13) 0.0369(11) -0.0078(9) 0.0076(8) -0.0082(10)
C44 0.0386(11) 0.0315(12) 0.0303(10) -0.0081(9) 0.0105(8) -0.0032(9)
C45 0.0330(10) 0.0314(11) 0.0237(10) -0.0018(9) 0.0040(8) -0.0001(8)
C46 0.0215(9) 0.0330(11) 0.0216(9) -0.0021(8) 0.0017(7) -0.0031(8)
C47 0.0254(10) 0.0388(12) 0.0348(11) 0.0011(9) -0.0045(8) 0.0060(10)

loop_
_atom_type_symbol
_atom_type_description
_atom_type_scat_dispersion_real
_atom_type_scat_dispersion_imag
_atom_type_scat_source
C C 0.0033 0.0016 'International Tables Vol C Tables 4.2.6.8 and 6.1.1.4'
H H 0.0000 0.0000 'International Tables Vol C Tables 4.2.6.8 and 6.1.1.4'
N N 0.0061 0.0033 'International Tables Vol C Tables 4.2.6.8 and 6.1.1.4'
O O 0.0106 0.0060 'International Tables Vol C Tables 4.2.6.8 and 6.1.1.4'

loop_
_geom_angle_atom_site_label_1
_geom_angle_atom_site_label_2
_geom_angle_atom_site_label_3
_geom_angle
O11 C1 O2 115.27(16)
O11 C1 C8a 127.31(17)
O2 C1 C8a 117.40(15)
C3 O2 C1 122.61(14)
N31 C3 C4 126.76(17)
N31 C3 O2 111.75(15)
C4 C3 O2 121.49(16)
C3 C4 N41 118.27(16)
C3 C4 C4a 119.56(16)
N41 C4 C4a 122.15(15)
C5 C4a C8a 117.42(16)
C5 C4a C4 123.00(16)
C8a C4a C4 119.58(16)
C6 C5 C4a 120.89(17)
C6 C5 H5 119.6
C4a C5 H5 119.6
C5 C6 C7 120.85(17)
C5 C6 H6 119.6
C7 C6 H6 119.6
C8 C7 C6 119.86(18)
C8 C7 H7 120.1
C6 C7 H7 120.1
C7 C8 C8a 119.81(17)
C7 C8 H8 120.1
C8a C8 H8 120.1
C8 C8a C4a 121.16(16)
C8 C8a C1 119.70(16)
C4a C8a C1 119.14(16)
C3 N31 H31A 120.4
C3 N31 H31B 116.2
H31A N31 H31B 122.1
C41 N41 C4 119.40(14)
C41 N41 C47 119.74(15)
C4 N41 C47 117.40(16)
N41 C41 C42 121.85(16)
N41 C41 C46 120.13(16)
C42 C41 C46 117.97(18)
C43 C42 C41 120.18(18)
C43 C42 H42 119.9
C41 C42 H42 119.9
C44 C43 C42 121.63(18)
C44 C43 H43 119.2
C42 C43 H43 119.2
C43 C44 C45 118.4(2)
C43 C44 H44 120.8
C45 C44 H44 120.8
C46 C45 C44 120.87(19)
C46 C45 H45 119.6
C44 C45 H45 119.6
C45 C46 C41 120.90(17)
C45 C46 H46 119.6
C41 C46 H46 119.6
N41 C47 H47A 109.5
N41 C47 H47B 109.5
H47A C47 H47B 109.5
N41 C47 H47C 109.5
H47A C47 H47C 109.5
H47B C47 H47C 109.5

loop_
_geom_bond_atom_site_label_1
_geom_bond_atom_site_label_2
_geom_bond_distance
_geom_bond_publ_flag
C1 O11 1.213(2) ?
C1 O2 1.386(2) ?
C1 C8a 1.452(3) ?
O2 C3 1.371(2) ?
C3 N31 1.341(2) ?
C3 C4 1.354(2) ?
C4 N41 1.429(2) ?
C4 C4a 1.431(2) ?
C4a C5 1.411(2) y
C5 C6 1.374(3) y
C5 H5 0.9500 ?
C6 C7 1.400(3) y
C6 H6 0.9500 ?
C7 C8 1.374(3) y
C7 H7 0.9500 ?
C8 C8a 1.402(3) y
C8 H8 0.9500 ?
C8a C4a 1.413(2) y
N31 H31A 0.8799 ?
N31 H31B 0.8800 ?
N41 C41 1.394(2) ?
N41 C47 1.461(2) ?
C41 C42 1.401(2) ?
C41 C46 1.408(3) ?
C42 C43 1.390(3) ?
C42 H42 0.9500 ?
C43 C44 1.380(3) ?
C43 H43 0.9500 ?
C44 C45 1.395(3) ?
C44 H44 0.9500 ?
C45 C46 1.380(3) ?
C45 H45 0.9500 ?
C46 H46 0.9500 ?
C47 H47A 0.9800 ?
C47 H47B 0.9800 ?
C47 H47C 0.9800 ?

loop_
_geom_hbond_atom_site_label_D
_geom_hbond_atom_site_label_H
_geom_hbond_atom_site_label_A
_geom_hbond_site_symmetry_A
_geom_hbond_distance_DH
_geom_hbond_distance_HA
_geom_hbond_distance_DA
_geom_hbond_angle_DHA
_geom_hbond_publ_flag
N31 H31A O2 3_666 0.88 2.58 3.395(2) 154 y
N31 H31A O11 3_666 0.88 2.20 3.011(2) 152 y
N31 H31B N41 . 0.88 2.51 2.841(2) 103 y
C46 H46 O11 2_646 0.95 2.48 3.404(2) 164 y
C6 H6 Cg3 4_566 0.95 2.62 3.449(2) 146 y
C45 H45 Cg2 1_545 0.95 2.69 3.571(2) 155 y

loop_
_geom_torsion_atom_site_label_1
_geom_torsion_atom_site_label_2
_geom_torsion_atom_site_label_3
_geom_torsion_atom_site_label_4
_geom_torsion
_geom_torsion_publ_flag
O11 C1 O2 C3 -177.68(17) ?
C8a C1 O2 C3 1.2(3) ?
C1 O2 C3 N31 -176.13(16) ?
C1 O2 C3 C4 3.2(3) ?
N31 C3 C4 N41 -4.3(3) ?
O2 C3 C4 N41 176.46(16) ?
N31 C3 C4 C4a 174.21(18) ?
O2 C3 C4 C4a -5.0(3) ?
C3 C4 C4a C5 -177.78(18) ?
N41 C4 C4a C5 0.7(3) ?
C3 C4 C4a C8a 2.4(3) ?
N41 C4 C4a C8a -179.09(17) ?
C8a C4a C5 C6 -0.7(3) ?
C4 C4a C5 C6 179.47(18) ?
C4a C5 C6 C7 -0.3(3) ?
C5 C6 C7 C8 1.0(3) ?
C6 C7 C8 C8a -0.5(3) ?
C7 C8 C8a C4a -0.6(3) ?
C7 C8 C8a C1 178.55(19) ?
C5 C4a C8a C8 1.2(3) ?
C4 C4a C8a C8 -178.99(17) ?
C5 C4a C8a C1 -177.96(17) ?
C4 C4a C8a C1 1.9(3) ?
O11 C1 C8a C8 -4.0(3) ?
O2 C1 C8a C8 177.23(17) ?
O11 C1 C8a C4a 175.1(2) ?
O2 C1 C8a C4a -3.6(3) ?
C3 C4 N41 C41 108.4(2) y
C4a C4 N41 C41 -70.1(2) ?
C3 C4 N41 C47 -92.6(2) y
C4a C4 N41 C47 88.9(2) ?
C4 N41 C41 C42 165.59(17) y
C47 N41 C41 C42 7.1(3) ?
C4 N41 C41 C46 -16.9(2) ?
C47 N41 C41 C46 -175.39(17) ?
N41 C41 C42 C43 177.10(17) ?
C46 C41 C42 C43 -0.4(3) ?
C41 C42 C43 C44 0.4(3) ?
C42 C43 C44 C45 0.2(3) ?
C43 C44 C45 C46 -0.8(3) ?
C44 C45 C46 C41 0.8(3) ?
N41 C41 C46 C45 -177.74(16) ?
C42 C41 C46 C45 -0.1(3) ?
